data_7209877
loop_
_publ_author_name
'Ramana, C. V.'
'Goriya, Yogesh'
'Durugkar, Kulbhushan A.'
'Chatterjee, Soumitra'
'Krishnaswamy, Shobhana'
'Gonnade, Rajesh G.'

_publ_section_title
;
 Evaluation of viability of halogen&#x22EF;O2N interactions: Insight from
 crystal packing in a series of isomeric halo and nitro substituted
 triaryl compounds with modular positioning of halogen and NO2 groups
;
_journal_issue 26
_journal_name_full CrystEngComm
_journal_page_first 5283
_journal_paper_doi 10.1039/c3ce40192h
_journal_volume 15
_journal_year 2013
_chemical_formula_moiety 'C14 H9 I N4 O2'
_chemical_formula_sum 'C14 H9 I N4 O2'
_chemical_formula_weight 392.15
_chemical_name_systematic
;
?
;
_space_group_IT_number 2
_symmetry_cell_setting triclinic
_symmetry_space_group_name_Hall '-P 1'
_symmetry_space_group_name_H-M 'P -1'
_atom_sites_solution_hydrogens geom
_atom_sites_solution_primary direct
_atom_sites_solution_secondary difmap
_audit_creation_method SHELXL-97
_cell_angle_alpha 85.508(7)
_cell_angle_beta 71.441(7)
_cell_angle_gamma 72.559(7)
_cell_formula_units_Z 2
_cell_length_a 8.566(4)
_cell_length_b 8.694(4)
_cell_length_c 10.011(5)
_cell_measurement_reflns_used 3560
_cell_measurement_temperature 190(2)
_cell_measurement_theta_max 27.25
_cell_measurement_theta_min 2.46
_cell_volume 674.2(6)
_computing_cell_refinement 'SAINT (Bruker, 2003)'
_computing_data_collection 'SMART (Bruker, 2003)'
_computing_data_reduction SAINT
_computing_molecular_graphics 'ORTEP-3 (Farrugia, 1997)'
_computing_publication_material 'SHELXTL (Bruker, 2003)'
_computing_structure_refinement 'SHELXL97 (Sheldrick, 1997)'
_computing_structure_solution 'SHELXS97 (Sheldrick, 1997)'
_diffrn_ambient_temperature 190(2)
_diffrn_measured_fraction_theta_full 0.998
_diffrn_measured_fraction_theta_max 0.998
_diffrn_measurement_device_type 'Bruker Smart APEX'
_diffrn_measurement_method 'Phi and Omega Scan'
_diffrn_radiation_monochromator graphite
_diffrn_radiation_source 'fine-focus sealed tube'
_diffrn_radiation_type MoK\a
_diffrn_radiation_wavelength 0.71073
_diffrn_reflns_av_R_equivalents 0.0415
_diffrn_reflns_av_sigmaI/netI 0.0431
_diffrn_reflns_limit_h_max 10
_diffrn_reflns_limit_h_min -10
_diffrn_reflns_limit_k_max 10
_diffrn_reflns_limit_k_min -10
_diffrn_reflns_limit_l_max 11
_diffrn_reflns_limit_l_min -11
_diffrn_reflns_number 6490
_diffrn_reflns_theta_full 24.99
_diffrn_reflns_theta_max 24.99
_diffrn_reflns_theta_min 2.15
_exptl_absorpt_coefficient_mu 2.385
_exptl_absorpt_correction_T_max 0.9212
_exptl_absorpt_correction_T_min 0.7088
_exptl_absorpt_correction_type multi-scan
_exptl_absorpt_process_details 'bruker's sadabs'
_exptl_crystal_colour colorless
_exptl_crystal_density_diffrn 1.932
_exptl_crystal_density_method 'not measured'
_exptl_crystal_description plate
_exptl_crystal_F_000 380
_exptl_crystal_size_max 0.16
_exptl_crystal_size_mid 0.12
_exptl_crystal_size_min 0.04
_refine_diff_density_max 0.800
_refine_diff_density_min -0.450
_refine_diff_density_rms 0.110
_refine_ls_extinction_method none
_refine_ls_goodness_of_fit_ref 1.089
_refine_ls_hydrogen_treatment constr
_refine_ls_matrix_type full
_refine_ls_number_parameters 190
_refine_ls_number_reflns 2367
_refine_ls_number_restraints 0
_refine_ls_restrained_S_all 1.089
_refine_ls_R_factor_all 0.0335
_refine_ls_R_factor_gt 0.0314
_refine_ls_shift/su_max 0.002
_refine_ls_shift/su_mean 0.000
_refine_ls_structure_factor_coef Fsqd
_refine_ls_weighting_details 'calc w=1/[\s^2^(Fo^2^)+(0.0409P)^2^+0.0659P] where P=(Fo^2^+2Fc^2^)/3'
_refine_ls_weighting_scheme calc
_refine_ls_wR_factor_gt 0.0769
_refine_ls_wR_factor_ref 0.0781
_reflns_number_gt 2237
_reflns_number_total 2367
_reflns_threshold_expression >2sigma(I)
_cod_data_source_file c3ce40192h.txt
_cod_data_source_block 3n3i
_cod_original_sg_symbol_H-M P-1
_cod_database_code 7209877

loop_
_symmetry_equiv_pos_as_xyz
'x, y, z'
'-x, -y, -z'

loop_
_atom_site_label
_atom_site_type_symbol
_atom_site_fract_x
_atom_site_fract_y
_atom_site_fract_z
_atom_site_U_iso_or_equiv
_atom_site_adp_type
_atom_site_occupancy
_atom_site_symmetry_multiplicity
_atom_site_calc_flag
_atom_site_refinement_flags
I1 I 0.63197(3) 1.22359(3) -0.52521(2) 0.03789(12) Uani 1 1 d .
O1 O -0.2594(4) 0.6954(4) 0.6678(3) 0.0493(7) Uani 1 1 d .
O2 O -0.1143(4) 0.8674(4) 0.6094(3) 0.0475(7) Uani 1 1 d .
N1 N 0.1365(3) 0.8195(3) 0.0823(3) 0.0277(6) Uani 1 1 d .
N2 N 0.1818(4) 0.7702(4) -0.0533(3) 0.0390(8) Uani 1 1 d .
N3 N 0.2631(4) 0.8671(4) -0.1319(3) 0.0396(8) Uani 1 1 d .
N4 N -0.1647(4) 0.7613(4) 0.5813(3) 0.0337(7) Uani 1 1 d .
C1 C 0.1911(4) 0.9485(4) 0.0889(4) 0.0302(8) Uani 1 1 d .
H1 H 0.1767 1.0059 0.1709 0.036 Uiso 1 1 calc R
C2 C 0.2713(4) 0.9786(4) -0.0477(4) 0.0294(7) Uani 1 1 d .
C3 C 0.3539(4) 1.1054(4) -0.1054(4) 0.0285(7) Uani 1 1 d .
C4 C 0.3451(5) 1.2282(4) -0.0196(4) 0.0346(8) Uani 1 1 d .
H4 H 0.2880 1.2291 0.0788 0.042 Uiso 1 1 calc R
C5 C 0.4199(5) 1.3495(4) -0.0778(4) 0.0376(9) Uani 1 1 d .
H5 H 0.4125 1.4330 -0.0183 0.045 Uiso 1 1 calc R
C6 C 0.5052(5) 1.3511(4) -0.2213(4) 0.0361(9) Uani 1 1 d .
H6 H 0.5553 1.4347 -0.2603 0.043 Uiso 1 1 calc R
C7 C 0.5151(4) 1.2282(4) -0.3055(4) 0.0302(8) Uani 1 1 d .
C8 C 0.4404(4) 1.1055(4) -0.2500(4) 0.0298(7) Uani 1 1 d .
H8 H 0.4482 1.0223 -0.3100 0.036 Uiso 1 1 calc R
C9 C 0.0423(4) 0.7374(4) 0.1933(3) 0.0255(7) Uani 1 1 d .
C10 C 0.0054(5) 0.6036(4) 0.1584(4) 0.0331(8) Uani 1 1 d .
H10 H 0.0460 0.5667 0.0631 0.040 Uiso 1 1 calc R
C11 C -0.0905(5) 0.5236(4) 0.2624(4) 0.0337(8) Uani 1 1 d .
H11 H -0.1167 0.4329 0.2382 0.040 Uiso 1 1 calc R
C12 C -0.1480(4) 0.5761(4) 0.4013(4) 0.0310(8) Uani 1 1 d .
H12 H -0.2140 0.5228 0.4736 0.037 Uiso 1 1 calc R
C13 C -0.1062(5) 0.7089(4) 0.4319(4) 0.0289(8) Uani 1 1 d .
C14 C -0.0116(4) 0.7908(4) 0.3315(4) 0.0283(7) Uani 1 1 d .
H14 H 0.0158 0.8807 0.3562 0.034 Uiso 1 1 calc R

loop_
_atom_site_aniso_label
_atom_site_aniso_U_11
_atom_site_aniso_U_22
_atom_site_aniso_U_33
_atom_site_aniso_U_23
_atom_site_aniso_U_13
_atom_site_aniso_U_12
I1 0.04115(18) 0.03924(18) 0.03203(18) 0.00313(11) -0.00349(12) -0.01888(12)
O1 0.0527(17) 0.070(2) 0.0253(14) 0.0020(14) -0.0022(13) -0.0293(16)
O2 0.0634(19) 0.0514(17) 0.0345(16) -0.0079(13) -0.0147(14) -0.0245(15)
N1 0.0334(16) 0.0306(15) 0.0197(14) -0.0025(12) -0.0061(12) -0.0118(13)
N2 0.058(2) 0.0390(17) 0.0215(16) -0.0033(13) -0.0011(14) -0.0269(16)
N3 0.057(2) 0.0396(18) 0.0227(17) -0.0047(14) -0.0043(15) -0.0223(16)
N4 0.0347(16) 0.0392(17) 0.0270(16) -0.0006(13) -0.0091(13) -0.0107(14)
C1 0.037(2) 0.0328(19) 0.0241(18) -0.0024(14) -0.0071(15) -0.0176(16)
C2 0.0286(18) 0.0319(18) 0.0289(19) -0.0003(14) -0.0091(15) -0.0101(15)
C3 0.0304(18) 0.0287(17) 0.0280(19) 0.0004(14) -0.0113(15) -0.0086(14)
C4 0.037(2) 0.040(2) 0.028(2) -0.0033(16) -0.0079(16) -0.0145(16)
C5 0.043(2) 0.037(2) 0.037(2) -0.0094(16) -0.0121(18) -0.0153(17)
C6 0.040(2) 0.033(2) 0.042(2) 0.0024(16) -0.0159(18) -0.0176(16)
C7 0.0285(18) 0.0332(19) 0.0286(19) 0.0021(15) -0.0077(15) -0.0101(15)
C8 0.0321(18) 0.0278(17) 0.0309(19) -0.0011(14) -0.0080(15) -0.0120(14)
C9 0.0270(17) 0.0279(17) 0.0210(17) 0.0001(13) -0.0059(14) -0.0088(14)
C10 0.039(2) 0.037(2) 0.0259(19) -0.0049(15) -0.0086(16) -0.0151(16)
C11 0.038(2) 0.0297(18) 0.036(2) -0.0025(15) -0.0098(16) -0.0148(16)
C12 0.0285(18) 0.0368(19) 0.0282(19) 0.0072(15) -0.0095(15) -0.0111(15)
C13 0.0296(18) 0.0325(19) 0.0257(19) -0.0003(15) -0.0089(15) -0.0102(15)
C14 0.0318(18) 0.0282(17) 0.0251(18) -0.0015(14) -0.0071(15) -0.0103(14)

loop_
_atom_type_symbol
_atom_type_description
_atom_type_scat_dispersion_real
_atom_type_scat_dispersion_imag
_atom_type_scat_source
C C 0.0033 0.0016 'International Tables Vol C Tables 4.2.6.8 and 6.1.1.4'
H H 0.0000 0.0000 'International Tables Vol C Tables 4.2.6.8 and 6.1.1.4'
I I -0.4742 1.8119 'International Tables Vol C Tables 4.2.6.8 and 6.1.1.4'
N N 0.0061 0.0033 'International Tables Vol C Tables 4.2.6.8 and 6.1.1.4'
O O 0.0106 0.0060 'International Tables Vol C Tables 4.2.6.8 and 6.1.1.4'

loop_
_geom_angle_atom_site_label_1
_geom_angle_atom_site_label_2
_geom_angle_atom_site_label_3
_geom_angle
C1 N1 N2 110.2(3)
C1 N1 C9 129.7(3)
N2 N1 C9 120.1(3)
N3 N2 N1 107.3(3)
N2 N3 C2 109.2(3)
O2 N4 O1 124.4(3)
O2 N4 C13 117.3(3)
O1 N4 C13 118.3(3)
N1 C1 C2 105.2(3)
N1 C1 H1 127.4
C2 C1 H1 127.4
C1 C2 N3 108.1(3)
C1 C2 C3 129.7(3)
N3 C2 C3 122.2(3)
C4 C3 C8 119.0(3)
C4 C3 C2 121.3(3)
C8 C3 C2 119.6(3)
C5 C4 C3 120.1(3)
C5 C4 H4 120.0
C3 C4 H4 120.0
C6 C5 C4 121.3(3)
C6 C5 H5 119.3
C4 C5 H5 119.3
C7 C6 C5 118.3(3)
C7 C6 H6 120.8
C5 C6 H6 120.8
C6 C7 C8 121.5(3)
C6 C7 I1 121.6(3)
C8 C7 I1 116.8(3)
C7 C8 C3 119.7(3)
C7 C8 H8 120.1
C3 C8 H8 120.1
C14 C9 C10 121.0(3)
C14 C9 N1 120.7(3)
C10 C9 N1 118.3(3)
C9 C10 C11 120.1(3)
C9 C10 H10 119.9
C11 C10 H10 119.9
C12 C11 C10 120.0(3)
C12 C11 H11 120.0
C10 C11 H11 120.0
C11 C12 C13 118.0(3)
C11 C12 H12 121.0
C13 C12 H12 121.0
C14 C13 C12 123.4(3)
C14 C13 N4 119.1(3)
C12 C13 N4 117.5(3)
C13 C14 C9 117.4(3)
C13 C14 H14 121.3
C9 C14 H14 121.3

loop_
_geom_bond_atom_site_label_1
_geom_bond_atom_site_label_2
_geom_bond_distance
I1 C7 2.104(4)
O1 N4 1.221(4)
O2 N4 1.214(4)
N1 C1 1.352(4)
N1 N2 1.354(4)
N1 C9 1.431(4)
N2 N3 1.309(4)
N3 C2 1.364(4)
N4 C13 1.479(5)
C1 C2 1.365(5)
C1 H1 0.9500
C2 C3 1.469(5)
C3 C4 1.391(5)
C3 C8 1.401(5)
C4 C5 1.390(5)
C4 H4 0.9500
C5 C6 1.390(6)
C5 H5 0.9500
C6 C7 1.379(5)
C6 H6 0.9500
C7 C8 1.395(5)
C8 H8 0.9500
C9 C14 1.382(5)
C9 C10 1.388(5)
C10 C11 1.389(5)
C10 H10 0.9500
C11 C12 1.383(5)
C11 H11 0.9500
C12 C13 1.389(5)
C12 H12 0.9500
C13 C14 1.374(5)
C14 H14 0.9500

loop_
_geom_hbond_atom_site_label_D
_geom_hbond_atom_site_label_H
_geom_hbond_atom_site_label_A
_geom_hbond_distance_DH
_geom_hbond_distance_HA
_geom_hbond_distance_DA
_geom_hbond_angle_DHA
_geom_hbond_site_symmetry_A
C1 H1 O2 0.95 2.37 3.314(4) 172.8 2_576
C4 H4 O1 0.95 2.59 3.437(5) 149.1 2_576

loop_
_geom_torsion_atom_site_label_1
_geom_torsion_atom_site_label_2
_geom_torsion_atom_site_label_3
_geom_torsion_atom_site_label_4
_geom_torsion
C1 N1 N2 N3 -0.4(4)
C9 N1 N2 N3 178.9(3)
N1 N2 N3 C2 0.2(4)
N2 N1 C1 C2 0.3(4)
C9 N1 C1 C2 -178.9(3)
N1 C1 C2 N3 -0.2(4)
N1 C1 C2 C3 179.2(3)
N2 N3 C2 C1 0.0(4)
N2 N3 C2 C3 -179.5(3)
C1 C2 C3 C4 -6.2(6)
N3 C2 C3 C4 173.1(3)
C1 C2 C3 C8 175.1(3)
N3 C2 C3 C8 -5.6(5)
C8 C3 C4 C5 0.7(5)
C2 C3 C4 C5 -178.0(3)
C3 C4 C5 C6 -0.3(6)
C4 C5 C6 C7 -0.4(6)
C5 C6 C7 C8 0.7(5)
C5 C6 C7 I1 177.4(3)
C6 C7 C8 C3 -0.4(5)
I1 C7 C8 C3 -177.2(2)
C4 C3 C8 C7 -0.3(5)
C2 C3 C8 C7 178.3(3)
C1 N1 C9 C14 2.1(5)
N2 N1 C9 C14 -177.0(3)
C1 N1 C9 C10 -178.3(3)
N2 N1 C9 C10 2.5(5)
C14 C9 C10 C11 1.6(5)
N1 C9 C10 C11 -177.9(3)
C9 C10 C11 C12 -0.7(5)
C10 C11 C12 C13 -0.2(5)
C11 C12 C13 C14 0.2(5)
C11 C12 C13 N4 -178.5(3)
O2 N4 C13 C14 -5.6(5)
O1 N4 C13 C14 174.5(3)
O2 N4 C13 C12 173.2(3)
O1 N4 C13 C12 -6.7(5)
C12 C13 C14 C9 0.6(5)
N4 C13 C14 C9 179.4(3)
C10 C9 C14 C13 -1.6(5)
N1 C9 C14 C13 178.0(3)
